data_4119945
loop_
_publ_author_name
'Yu-Dong Yang'
'Ayaka Azuma'
'Etsuko Tokunaga'
'Mikio Yamasaki'
'Motoo Shiro'
'Norio Shibata'

_publ_section_title
;
 Trifluoromethanesulfonyl Hypervalent Iodonium Ylide for Copper-Catalyzed
 Trifluoromethylthiolation of Enamines, Indoles, and \b-Keto Esters
;
_journal_name_full 'Journal of the American Chemical Society'
_journal_page_first 8782
_journal_page_last 8785
_journal_paper_doi 10.1021/ja402455f
_journal_volume 135
_journal_year 2013
_chemical_formula_moiety 'C13 H13 Br F3 N O2 S'
_chemical_formula_sum 'C13 H13 Br F3 N O2 S'
_chemical_formula_weight 384.21
_space_group_IT_number 14
_symmetry_cell_setting monoclinic
_symmetry_Int_Tables_number 14
_symmetry_space_group_name_Hall '-P 2ybc'
_symmetry_space_group_name_H-M 'P 1 21/c 1'
_atom_sites_solution_hydrogens geom
_atom_sites_solution_primary direct
_atom_sites_solution_secondary difmap
_cell_angle_alpha 90.0000
_cell_angle_beta 103.681(8)
_cell_angle_gamma 90.0000
_cell_formula_units_Z 4
_cell_length_a 9.6091(6)
_cell_length_b 12.0979(9)
_cell_length_c 13.0841(10)
_cell_measurement_reflns_used 17629
_cell_measurement_temperature 93
_cell_measurement_theta_max 27.55
_cell_measurement_theta_min 3.62
_cell_volume 1477.87(19)
_computing_cell_refinement 'PROCESS-AUTO (Rigaku, 1998)'
_computing_data_collection 'PROCESS-AUTO (Rigaku, 1998)'
_computing_data_reduction 'CrystalStructure (Rigaku, 2000-2010)'
_computing_molecular_graphics 'ORTEP (Johnson, 1976)'
_computing_publication_material 'CrystalStructure (Rigaku, 2000-2010)'
_computing_structure_refinement 'SHELXL97 (Sheldrick, 1997)'
_computing_structure_solution 'SHELXS97 (Sheldrick, 1997)'
_diffrn_ambient_temperature 93
_diffrn_detector_area_resol_mean 10.000
_diffrn_measured_fraction_theta_full 0.991
_diffrn_measured_fraction_theta_max 0.991
_diffrn_measurement_device_type 'Rigaku R-AXIS RAPID'
_diffrn_measurement_method \w
_diffrn_radiation_type 'Mo K\a'
_diffrn_radiation_wavelength 0.71075
_diffrn_reflns_av_R_equivalents 0.0891
_diffrn_reflns_limit_h_max 12
_diffrn_reflns_limit_h_min -12
_diffrn_reflns_limit_k_max 15
_diffrn_reflns_limit_k_min -15
_diffrn_reflns_limit_l_max 16
_diffrn_reflns_limit_l_min -16
_diffrn_reflns_number 24235
_diffrn_reflns_theta_full 27.49
_diffrn_reflns_theta_max 27.48
_diffrn_standards_number 0
_exptl_absorpt_coefficient_mu 2.966
_exptl_absorpt_correction_T_max 0.888
_exptl_absorpt_correction_T_min 0.503
_exptl_absorpt_correction_type multi-scan
_exptl_absorpt_process_details 'ABSCOR (Rigaku, 1995)'
_exptl_crystal_colour colorless
_exptl_crystal_density_diffrn 1.727
_exptl_crystal_description platelet
_exptl_crystal_F_000 768.00
_exptl_crystal_size_max 0.136
_exptl_crystal_size_mid 0.100
_exptl_crystal_size_min 0.040
_refine_diff_density_max 0.650
_refine_diff_density_min -0.780
_refine_ls_extinction_method none
_refine_ls_goodness_of_fit_ref 1.005
_refine_ls_hydrogen_treatment constr
_refine_ls_number_parameters 189
_refine_ls_number_reflns 3366
_refine_ls_number_restraints 45
_refine_ls_R_factor_gt 0.0446
_refine_ls_shift/su_max 0.001
_refine_ls_structure_factor_coef Fsqd
_refine_ls_weighting_details 'w = 1/[\s^2^(Fo^2^)+(0.0398P)^2^+1.7806P] where P=(Fo^2^+2Fc^2^)/3'
_refine_ls_weighting_scheme calc
_refine_ls_wR_factor_ref 0.0987
_reflns_number_gt 2679
_reflns_number_total 3366
_reflns_threshold_expression F^2^>2.0\s(F^2^)
_cod_data_source_file ja402455f_si_001.cif
_cod_data_source_block YYO-879
_cod_original_cell_volume 1477.88(18)
_cod_database_code 4119945

loop_
_symmetry_equiv_pos_site_id
_symmetry_equiv_pos_as_xyz
1 +X,+Y,+Z
2 -X,1/2+Y,1/2-Z
3 -X,-Y,-Z
4 +X,1/2-Y,1/2+Z

loop_
_atom_site_label
_atom_site_type_symbol
_atom_site_fract_x
_atom_site_fract_y
_atom_site_fract_z
_atom_site_U_iso_or_equiv
_atom_site_adp_type
_atom_site_occupancy
_atom_site_symmetry_multiplicity
_atom_site_calc_flag
_atom_site_refinement_flags
_atom_site_disorder_assembly
_atom_site_disorder_group
Br1 Br 0.44681(4) 0.22344(3) 0.54718(3) 0.03080(12) Uani 1.0 4 d . . .
S1 S -0.03824(9) 0.68293(7) 0.02544(6) 0.0279(2) Uani 1.0 4 d D . .
O1 O 0.2490(3) 0.5243(2) -0.08810(18) 0.0321(6) Uani 1.0 4 d . . .
O2 O 0.0241(3) 0.5825(2) -0.15558(18) 0.0361(6) Uani 1.0 4 d . . .
N1 N 0.3615(3) 0.5690(3) 0.1106(2) 0.0281(7) Uani 1.0 4 d . . .
C1 C 0.4722(4) 0.4719(3) 0.2789(3) 0.0245(7) Uani 1.0 4 d . . .
C2 C 0.3564(4) 0.4014(3) 0.2674(3) 0.0261(7) Uani 1.0 4 d . . .
C3 C 0.3492(4) 0.3250(3) 0.3460(3) 0.0273(7) Uani 1.0 4 d . . .
C4 C 0.4587(4) 0.3210(3) 0.4355(3) 0.0250(7) Uani 1.0 4 d . . .
C5 C 0.5763(4) 0.3890(3) 0.4480(3) 0.0295(8) Uani 1.0 4 d . . .
C6 C 0.5831(4) 0.4645(3) 0.3698(3) 0.0290(8) Uani 1.0 4 d . . .
C7 C 0.4865(4) 0.5591(3) 0.1984(3) 0.0283(8) Uani 1.0 4 d . . .
C8 C 0.2418(4) 0.6244(3) 0.1099(3) 0.0263(7) Uani 1.0 4 d . . .
C9 C 0.2360(4) 0.6846(3) 0.2095(3) 0.0314(8) Uani 1.0 4 d . . .
C10 C 0.1283(4) 0.6262(3) 0.0206(3) 0.0272(7) Uani 1.0 4 d . . .
C11 C 0.1420(4) 0.5736(3) -0.0761(3) 0.0283(8) Uani 1.0 4 d . . .
C12 C 0.0340(5) 0.5275(4) -0.2514(3) 0.0415(10) Uani 1.0 4 d . . .
C13A C -0.0294(6) 0.8225(4) -0.0273(4) 0.030(2) Uiso 0.387(9) 4 d PGDU A 1
F1A F -0.1382(6) 0.8761(8) -0.0068(7) 0.032(2) Uiso 0.387(9) 4 d PGU A 1
F2A F -0.0439(13) 0.8178(5) -0.1293(4) 0.0419(18) Uiso 0.387(9) 4 d PGU A 1
F3A F 0.0897(5) 0.8742(6) 0.0160(7) 0.0295(17) Uiso 0.387(9) 4 d PGU A 1
C13B C -0.0522(6) 0.8188(5) -0.0411(5) 0.0339 Uiso 0.291(8) 4 d PGDU A 2
F1B F -0.1239(8) 0.8868(10) 0.0053(7) 0.035(3) Uiso 0.291(8) 4 d PGU A 2
F2B F -0.1190(10) 0.8080(6) -0.1402(5) 0.037(2) Uiso 0.291(8) 4 d PGU A 2
F3B F 0.0765(6) 0.8584(7) -0.0347(8) 0.039(2) Uiso 0.291(8) 4 d PGU A 2
C13C C -0.0063(6) 0.8235(4) -0.0255(4) 0.0376 Uiso 0.322(8) 4 d PGDU A 3
F1C F -0.1282(6) 0.8770(6) -0.0413(7) 0.0391(18) Uiso 0.322(8) 4 d PGU A 3
F2C F 0.0357(10) 0.8188(6) -0.1136(5) 0.0380(19) Uiso 0.322(8) 4 d PGU A 3
F3C F 0.0903(7) 0.8753(7) 0.0458(5) 0.040(2) Uiso 0.322(8) 4 d PGU A 3
H1N H 0.3658 0.5348 0.0520 0.0337 Uiso 1.0 4 calc R . .
H2 H 0.2812 0.4048 0.2056 0.0313 Uiso 1.0 4 calc R . .
H3 H 0.2696 0.2764 0.3378 0.0328 Uiso 1.0 4 calc R . .
H4 H 0.6518 0.3843 0.5096 0.0354 Uiso 1.0 4 calc R . .
H6 H 0.6640 0.5117 0.3778 0.0348 Uiso 1.0 4 calc R . .
H7A H 0.5047 0.6315 0.2342 0.0340 Uiso 1.0 4 calc R . .
H7B H 0.5709 0.5410 0.1704 0.0340 Uiso 1.0 4 calc R . .
H9A H 0.2623 0.6338 0.2694 0.0376 Uiso 1.0 4 calc R . .
H9B H 0.1388 0.7123 0.2042 0.0376 Uiso 1.0 4 calc R . .
H9C H 0.3033 0.7468 0.2200 0.0376 Uiso 1.0 4 calc R . .
H12A H -0.0568 0.5355 -0.3040 0.0498 Uiso 1.0 4 calc R . .
H12B H 0.0543 0.4488 -0.2371 0.0498 Uiso 1.0 4 calc R . .
H12C H 0.1114 0.5607 -0.2782 0.0498 Uiso 1.0 4 calc R . .

loop_
_atom_site_aniso_label
_atom_site_aniso_U_11
_atom_site_aniso_U_22
_atom_site_aniso_U_33
_atom_site_aniso_U_12
_atom_site_aniso_U_13
_atom_site_aniso_U_23
Br1 0.0360(2) 0.0305(2) 0.02616(18) 0.00228(15) 0.00773(13) 0.00448(14)
S1 0.0285(5) 0.0269(5) 0.0285(5) 0.0017(4) 0.0070(4) 0.0033(4)
O1 0.0359(14) 0.0352(14) 0.0271(13) 0.0026(12) 0.0112(11) -0.0034(11)
O2 0.0362(14) 0.0449(16) 0.0247(13) -0.0020(12) 0.0026(11) -0.0088(11)
N1 0.0302(15) 0.0323(16) 0.0229(14) 0.0059(13) 0.0086(12) 0.0036(12)
C1 0.0217(16) 0.0285(18) 0.0238(16) 0.0053(14) 0.0061(13) -0.0028(13)
C2 0.0261(17) 0.0287(18) 0.0227(16) 0.0020(14) 0.0041(13) 0.0002(13)
C3 0.0274(17) 0.0277(18) 0.0265(17) -0.0031(15) 0.0056(14) -0.0037(14)
C4 0.0297(18) 0.0244(16) 0.0224(16) 0.0012(14) 0.0094(14) -0.0006(13)
C5 0.0260(18) 0.037(2) 0.0230(17) 0.0019(15) 0.0004(14) 0.0021(14)
C6 0.0232(17) 0.0327(19) 0.0304(18) -0.0020(15) 0.0050(14) 0.0013(15)
C7 0.0251(18) 0.0308(19) 0.0293(18) 0.0028(15) 0.0070(14) 0.0040(15)
C8 0.0314(18) 0.0233(17) 0.0264(17) -0.0006(15) 0.0115(14) 0.0041(14)
C9 0.0357(19) 0.0336(19) 0.0249(17) 0.0064(16) 0.0073(15) 0.0007(15)
C10 0.0292(18) 0.0286(18) 0.0250(17) 0.0029(15) 0.0089(14) 0.0026(14)
C11 0.0324(19) 0.0264(18) 0.0265(17) -0.0043(15) 0.0078(14) 0.0004(14)
C12 0.047(3) 0.049(3) 0.027(2) -0.002(2) 0.0060(18) -0.0095(17)

loop_
_atom_type_symbol
_atom_type_description
_atom_type_scat_dispersion_real
_atom_type_scat_dispersion_imag
_atom_type_scat_source
C C 0.0033 0.0016
;
International Tables for Crystallography
(1992, Vol. C, Tables 4.2.6.8 and 6.1.1.4)
;
H H 0.0000 0.0000
;
International Tables for Crystallography
(1992, Vol. C, Table 6.1.1.4)
;
Br Br -0.2901 2.4595
;
International Tables for Crystallography
(1992, Vol. C, Tables 4.2.6.8 and 6.1.1.4)
;
F F 0.0171 0.0103
;
International Tables for Crystallography
(1992, Vol. C, Tables 4.2.6.8 and 6.1.1.4)
;
N N 0.0061 0.0033
;
International Tables for Crystallography
(1992, Vol. C, Tables 4.2.6.8 and 6.1.1.4)
;
O O 0.0106 0.0060
;
International Tables for Crystallography
(1992, Vol. C, Tables 4.2.6.8 and 6.1.1.4)
;
S S 0.1246 0.1234
;
International Tables for Crystallography
(1992, Vol. C, Tables 4.2.6.8 and 6.1.1.4)
;

loop_
_geom_angle_atom_site_label_1
_geom_angle_atom_site_label_2
_geom_angle_atom_site_label_3
_geom_angle
_geom_angle_publ_flag
C10 S1 C13A 102.9(3) yes
C10 S1 C13B 107.2(2) yes
C10 S1 C13C 96.57(19) yes
C11 O2 C12 114.6(3) yes
C7 N1 C8 126.6(3) yes
C2 C1 C6 119.0(3) yes
C2 C1 C7 123.8(3) yes
C6 C1 C7 117.2(3) yes
C1 C2 C3 120.5(3) yes
C2 C3 C4 119.2(3) yes
Br1 C4 C3 120.2(3) yes
Br1 C4 C5 118.4(3) yes
C3 C4 C5 121.3(4) yes
C4 C5 C6 119.2(3) yes
C1 C6 C5 120.7(3) yes
N1 C7 C1 114.2(3) yes
N1 C8 C9 116.6(3) yes
N1 C8 C10 121.1(3) yes
C9 C8 C10 122.4(3) yes
S1 C10 C8 120.9(3) yes
S1 C10 C11 118.3(3) yes
C8 C10 C11 120.6(4) yes
O1 C11 O2 121.0(3) yes
O1 C11 C10 125.1(3) yes
O2 C11 C10 113.9(3) yes
S1 C13A F1A 105.5(6) yes
S1 C13A F2A 109.9(4) yes
S1 C13A F3A 113.0(5) yes
F1A C13A F2A 109.433 yes
F1A C13A F3A 109.442 yes
F2A C13A F3A 109.470 yes
S1 C13B F1B 109.1(6) yes
S1 C13B F2B 110.0(4) yes
S1 C13B F3B 109.4(4) yes
F1B C13B F2B 109.430 yes
F1B C13B F3B 109.443 yes
F2B C13B F3B 109.470 yes
S1 C13C F1C 106.8(4) yes
S1 C13C F2C 112.5(4) yes
S1 C13C F3C 109.1(4) yes
F1C C13C F2C 109.430 yes
F1C C13C F3C 109.444 yes
F2C C13C F3C 109.470 yes

loop_
_geom_bond_atom_site_label_1
_geom_bond_atom_site_label_2
_geom_bond_distance
_geom_bond_publ_flag
Br1 C4 1.902(4) yes
S1 C10 1.756(4) yes
S1 C13A 1.834(5) yes
S1 C13B 1.850(5) yes
S1 C13C 1.878(4) yes
F1A C13A 1.311 yes
F1B C13B 1.311 yes
F1C C13C 1.310 yes
F2A C13A 1.310 yes
F2B C13B 1.310 yes
F2C C13C 1.310 yes
F3A C13A 1.310 yes
F3B C13B 1.310 yes
F3C C13C 1.310 yes
O1 C11 1.231(5) yes
O2 C11 1.349(4) yes
O2 C12 1.442(5) yes
N1 C7 1.457(4) yes
N1 C8 1.330(5) yes
C1 C2 1.381(5) yes
C1 C6 1.399(4) yes
C1 C7 1.520(5) yes
C2 C3 1.396(5) yes
C3 C4 1.378(4) yes
C4 C5 1.376(5) yes
C5 C6 1.385(5) yes
C8 C9 1.505(5) yes
C8 C10 1.397(4) yes
C10 C11 1.449(5) yes
